data_1564514
loop_
_publ_author_name
'Warren, Lisette R.'
'McGowan, Evana'
'Renton, Margaret'
'Morrison, Carole'
'Funnell, Nicholas P.'

_publ_section_title
;
 Direct evidence for distinct colour origins in ROY polymorphs
;
_journal_name_full 'Chemical Science'
_journal_paper_doi 10.1039/D1SC04051K
_journal_year 2021
_chemical_compound_source 'TCI Chemicals'
_chemical_formula_moiety 'C12 H9 N3 O2 S1'
_chemical_formula_sum 'C12 H9 N3 O2 S'
_chemical_formula_weight 259.29
_chemical_name_common ROY
_chemical_name_systematic
;
5-methyl-2[(2-nitrophenyl)amino]-3-thiophenecarbonitrile
;
_space_group_IT_number 14
_space_group_name_Hall '-P 2ybc'
_space_group_name_H-M_alt 'P 1 21/c 1'
_symmetry_cell_setting monoclinic
_symmetry_space_group_name_Hall '-P 2ybc'
_symmetry_space_group_name_H-M 'P 1 21/c 1'
_atom_sites_solution_hydrogens difmap
_atom_sites_solution_primary geom
_audit_creation_date 2021-01-26
_audit_creation_method 'CRYSTALS_ver_14.61_build_7795 '
_audit_update_record
;
2021-07-22 deposited with the CCDC.	2021-08-27 downloaded from the CCDC.
;
_cell_angle_alpha 90
_cell_angle_beta 89.648(5)
_cell_angle_gamma 90
_cell_formula_units_Z 4
_cell_length_a 3.631200(17)
_cell_length_b 17.68860(4)
_cell_length_c 16.02610(5)
_cell_measurement_reflns_used 1893
_cell_measurement_temperature 293
_cell_measurement_theta_max 23.17
_cell_measurement_theta_min 1.70
_cell_volume 1029.351(6)
_computing_cell_refinement 'USER DEFINED CELL REFINEMENT'
_computing_data_collection 'USER DEFINED DATA COLLECTION'
_computing_data_reduction
; 
 CrysAlisPro (Rigaku Oxford Diffraction, 2017) 
;
_computing_publication_material 'CRYSTALS (Betteridge et al., 2003)'
_computing_structure_refinement 'CRYSTALS (Betteridge et al., 2003)'
_computing_structure_solution 'Model from previously-determined structure'
_diffrn_ambient_pressure 1910000
_diffrn_ambient_temperature 293
_diffrn_measured_fraction_theta_full 0.730
_diffrn_measured_fraction_theta_max 0.691
_diffrn_measurement_device 'four-circle diffractometer'
_diffrn_measurement_device_type 'XtaLAB Synergy, Dualflex, HyPix'
_diffrn_measurement_method \w/2\q
_diffrn_radiation_monochromator mirror
_diffrn_radiation_type 'Mo K\a'
_diffrn_radiation_wavelength 0.71073
_diffrn_reflns_av_R_equivalents 0.042
_diffrn_reflns_av_unetI/netI 0.037
_diffrn_reflns_limit_h_max 4
_diffrn_reflns_limit_h_min -4
_diffrn_reflns_limit_k_max 17
_diffrn_reflns_limit_k_min -17
_diffrn_reflns_limit_l_max 15
_diffrn_reflns_limit_l_min -15
_diffrn_reflns_number 3093
_diffrn_reflns_theta_full 17.416
_diffrn_reflns_theta_max 23.221
_diffrn_reflns_theta_min 1.715
_diffrn_standards_number 0
_exptl_absorpt_coefficient_mu 0.311
_exptl_absorpt_correction_T_max 0.98
_exptl_absorpt_correction_T_min 0.15
_exptl_absorpt_correction_type psi-scan
_exptl_absorpt_process_details '(North et al., 1968)'
_exptl_crystal_colour orange
_exptl_crystal_density_diffrn 1.673
_exptl_crystal_density_meas ?
_exptl_crystal_density_method 'not measured'
_exptl_crystal_description rod
_exptl_crystal_F_000 536
_exptl_crystal_recrystallization_method 'Re-crystallisation from solvent: acetone'
_exptl_crystal_size_max 0.248
_exptl_crystal_size_mid 0.072
_exptl_crystal_size_min 0.050
_refine_diff_density_max 0.80
_refine_diff_density_min -0.86
_refine_ls_extinction_method None
_refine_ls_goodness_of_fit_ref 1.0777
_refine_ls_hydrogen_treatment mixed
_refine_ls_matrix_type full
_refine_ls_number_parameters 82
_refine_ls_number_reflns 984
_refine_ls_number_restraints 94
_refine_ls_R_factor_all 0.1401
_refine_ls_R_factor_gt 0.1038
_refine_ls_shift/su_max 0.0001395
_refine_ls_shift/su_mean 0.0000293
_refine_ls_structure_factor_coef Fsqd
_refine_ls_weighting_details
;
 Method= 
 SQRT(W) = 1/(Data with the key SIGMA(/FO/) in list 6) 
;
_refine_ls_weighting_scheme sigma
_refine_ls_wR_factor_all 0.0407
_refine_ls_wR_factor_gt 0.0384
_refine_ls_wR_factor_ref 0.0407
_reflns_limit_h_max 4
_reflns_limit_h_min -4
_reflns_limit_k_max 17
_reflns_limit_k_min 0
_reflns_limit_l_max 15
_reflns_limit_l_min 0
_reflns_number_gt 780
_reflns_number_total 1005
_reflns_threshold_expression I>2.0\s(I)
_oxford_diffrn_Wilson_B_factor 0.00
_oxford_diffrn_Wilson_scale 0.00
_oxford_refine_ls_r_factor_ref 0.1401
_oxford_refine_ls_scale 0.554(2)
_oxford_reflns_number_all 984
_cod_data_source_file d1sc04051k3.cif
_cod_data_source_block ROY_ON_1p91GPa
_cod_depositor_comments
;
The following automatic conversions were performed:

data item '_exptl_crystal_density_meas' value 'not measured' was
changed to '?' -- the value is perceived as not measured.

Automatic conversion script
Id: cif_fix_values 7556 2019-12-06 15:28:31Z antanas 
;
_cod_original_cell_volume 1029.350(6)
_cod_original_sg_symbol_H-M 'P 1 21/c 1 '
_cod_original_formula_sum 'C12 H9 N3 O2 S1'
_cod_database_code 1564514
_oxford_refine_reflns_threshold_expression I>-3.0\s(I)
_oxford_refine_ls_r_factor_all 0.1401
_oxford_refine_ls_wr_factor_all 0.0407

loop_
_symmetry_equiv_pos_as_xyz
x,y,z
-x,-y,-z
-x,y+1/2,-z+1/2
x,-y+1/2,z+1/2

loop_
_atom_site_label
_atom_site_type_symbol
_atom_site_fract_x
_atom_site_fract_y
_atom_site_fract_z
_atom_site_U_iso_or_equiv
_atom_site_occupancy
_atom_site_adp_type
_atom_site_refinement_flags_posn
_atom_site_refinement_flags_adp
_atom_site_refinement_flags_occupancy
_atom_site_disorder_assembly
_atom_site_disorder_group
_atom_site_attached_hydrogens
S1 S 0.7043(4) 0.58954(11) 0.43423(11) 0.0317 1.0000 Uani D U . . . .
O1 O 0.4713(12) 0.6315(3) 0.0238(4) 0.0460(15) 1.0000 Uiso D U . . . .
O2 O 0.4882(11) 0.6991(3) 0.1378(4) 0.0455(16) 1.0000 Uiso D U . . . .
C1 C 0.8544(15) 0.5839(4) 0.2229(5) 0.0313(15) 1.0000 Uiso D U . . . .
C2 C 1.0392(16) 0.5208(4) 0.2575(6) 0.0318(17) 1.0000 Uiso D U . . . .
C3 C 1.1135(15) 0.4603(4) 0.2083(5) 0.0313(17) 1.0000 Uiso D U . . . .
C4 C 1.0057(14) 0.4563(4) 0.1258(5) 0.0337(18) 1.0000 Uiso D U . . . .
C5 C 0.8249(16) 0.5171(4) 0.0888(5) 0.0287(16) 1.0000 Uiso D U . . . .
C6 C 0.7521(15) 0.5792(4) 0.1407(5) 0.0306(15) 1.0000 Uiso D U . . . .
C7 C 0.8421(16) 0.6528(4) 0.3591(5) 0.0312(17) 1.0000 Uiso D U . . . .
C8 C 1.0032(14) 0.7148(4) 0.3938(5) 0.0295(17) 1.0000 Uiso D U . . . .
C9 C 1.0080(15) 0.7125(4) 0.4817(5) 0.0318(18) 1.0000 Uiso D U . . . .
C10 C 0.8529(11) 0.6492(3) 0.5136(5) 0.0320(16) 1.0000 Uiso D U . . . .
C11 C 0.8098(11) 0.6230(3) 0.6024(4) 0.0378(19) 1.0000 Uiso D U . . . .
C12 C 1.1802(15) 0.7691(5) 0.3418(4) 0.0314(16) 1.0000 Uiso D U . . . .
N1 N 0.7825(14) 0.6435(4) 0.2737(4) 0.0323(16) 1.0000 Uiso D U . . . .
N2 N 1.3230(14) 0.8064(3) 0.2942(4) 0.0370(16) 1.0000 Uiso D U . . . .
N3 N 0.5598(14) 0.6404(4) 0.0965(5) 0.0402(16) 1.0000 Uiso D U . . . .
H1 H 0.658(8) 0.678(2) 0.251(3) 0.040(5) 1.0000 Uiso D . . . . .
H2 H 1.1096 0.5206 0.3129 0.0401 1.0000 Uiso R . . . . .
H3 H 1.2429 0.4196 0.2305 0.0409 1.0000 Uiso R . . . . .
H4 H 1.0540 0.4131 0.0943 0.0410 1.0000 Uiso R . . . . .
H5 H 0.7562 0.5160 0.0330 0.0421 1.0000 Uiso R . . . . .
H9 H 1.1091 0.7504 0.5146 0.0420 1.0000 Uiso R . . . . .
H111 H 0.9919 0.5851 0.6138 0.0581 1.0000 Uiso DR . . . . .
H112 H 0.8418 0.6655 0.6392 0.0581 1.0000 Uiso DR . . . . .
H113 H 0.5680 0.6023 0.6100 0.0580 1.0000 Uiso DR . . . . .

loop_
_atom_site_aniso_label
_atom_site_aniso_U_11
_atom_site_aniso_U_22
_atom_site_aniso_U_33
_atom_site_aniso_U_23
_atom_site_aniso_U_13
_atom_site_aniso_U_12
S1 0.0405(9) 0.0249(16) 0.0296(18) 0.0016(9) -0.0045(9) -0.0024(9)

loop_
_atom_type_symbol
_atom_type_scat_dispersion_real
_atom_type_scat_dispersion_imag
_atom_type_scat_Cromer_Mann_a1
_atom_type_scat_Cromer_Mann_b1
_atom_type_scat_Cromer_Mann_a2
_atom_type_scat_Cromer_Mann_b2
_atom_type_scat_Cromer_Mann_a3
_atom_type_scat_Cromer_Mann_b3
_atom_type_scat_Cromer_Mann_a4
_atom_type_scat_Cromer_Mann_b4
_atom_type_scat_Cromer_Mann_c
_atom_type_scat_source
C 0.0033 0.0016 2.3100 20.8439 1.0200 10.2075 1.5886 0.5687 0.8650 51.6512 0.2156 'International Tables Vol C 4.2.6.8 and 6.1.1.4'
H 0.0000 0.0000 0.4930 10.5109 0.3229 26.1257 0.1402 3.1424 0.0408 57.7998 0.0030 'International Tables Vol C 4.2.6.8 and 6.1.1.4'
N 0.0061 0.0033 12.2126 0.0057 3.1322 9.8933 2.0125 28.9975 1.1663 0.5826 -11.5290 'International Tables Vol C 4.2.6.8 and 6.1.1.4'
O 0.0106 0.0060 3.0485 13.2771 2.2868 5.7011 1.5463 0.3239 0.8670 32.9089 0.2508 'International Tables Vol C 4.2.6.8 and 6.1.1.4'
S 0.1246 0.1234 6.9053 1.4679 5.2034 22.2151 1.4379 0.2536 1.5863 56.1720 0.8669 'International Tables Vol C 4.2.6.8 and 6.1.1.4'

loop_
_geom_angle_atom_site_label_1
_geom_angle_site_symmetry_1
_geom_angle_atom_site_label_2
_geom_angle_site_symmetry_2
_geom_angle_atom_site_label_3
_geom_angle_site_symmetry_3
_geom_angle
_geom_angle_publ_flag
C7 . S1 . C10 . 91.6(4) yes
C2 . C1 . C6 . 117.4(6) yes
C2 . C1 . N1 . 117.8(8) yes
C6 . C1 . N1 . 124.8(7) yes
C1 . C2 . C3 . 119.1(9) yes
C1 . C2 . H2 . 120.9 no
C3 . C2 . H2 . 120.0 no
C2 . C3 . C4 . 122.7(7) yes
C2 . C3 . H3 . 119.0 no
C4 . C3 . H3 . 118.3 no
C3 . C4 . C5 . 120.4(8) yes
C3 . C4 . H4 . 120.3 no
C5 . C4 . H4 . 119.3 no
C4 . C5 . C6 . 116.0(8) yes
C4 . C5 . H5 . 121.6 no
C6 . C5 . H5 . 122.4 no
C5 . C6 . C1 . 124.4(7) yes
C5 . C6 . N3 . 112.3(8) yes
C1 . C6 . N3 . 123.3(7) yes
S1 . C7 . C8 . 111.3(7) yes
S1 . C7 . N1 . 124.4(5) yes
C8 . C7 . N1 . 124.3(6) yes
C7 . C8 . C9 . 113.1(6) yes
C7 . C8 . C12 . 119.8(8) yes
C9 . C8 . C12 . 126.7(6) yes
C8 . C9 . C10 . 113.2(6) yes
C8 . C9 . H9 . 123.6 no
C10 . C9 . H9 . 123.3 no
S1 . C10 . C9 . 110.9(6) yes
S1 . C10 . C11 . 118.3(3) yes
C9 . C10 . C11 . 130.8(4) yes
C10 . C11 . H111 . 109.1 no
C10 . C11 . H112 . 109.1 no
H111 . C11 . H112 . 110.0 no
C10 . C11 . H113 . 109.1 no
H111 . C11 . H113 . 109.9 no
H112 . C11 . H113 . 109.6 no
C8 . C12 . N2 . 172.7(10) yes
C7 . N1 . C1 . 130.5(7) yes
C7 . N1 . H1 . 115(3) no
C1 . N1 . H1 . 114(3) no
C6 . N3 . O2 . 116.8(7) yes
C6 . N3 . O1 . 119.5(7) yes
O2 . N3 . O1 . 123.7(7) yes

loop_
_geom_bond_atom_site_label_1
_geom_bond_site_symmetry_1
_geom_bond_atom_site_label_2
_geom_bond_site_symmetry_2
_geom_bond_distance
_geom_bond_publ_flag
S1 . C7 . 1.715(8) yes
S1 . C10 . 1.741(7) yes
O1 . N3 . 1.221(7) yes
O2 . N3 . 1.258(8) yes
C1 . C2 . 1.417(10) yes
C1 . C6 . 1.373(9) yes
C1 . N1 . 1.358(9) yes
C2 . C3 . 1.356(9) yes
C2 . H2 . 0.926 no
C3 . C4 . 1.382(9) yes
C3 . H3 . 0.932 no
C4 . C5 . 1.394(9) yes
C4 . H4 . 0.932 no
C5 . C6 . 1.403(10) yes
C5 . H5 . 0.929 no
C6 . N3 . 1.472(10) yes
C7 . C8 . 1.364(9) yes
C7 . N1 . 1.397(9) yes
C8 . C9 . 1.410(9) yes
C8 . C12 . 1.423(9) yes
C9 . C10 . 1.353(8) yes
C9 . H9 . 0.930 no
C10 . C11 . 1.504(9) yes
C11 . H111 . 0.960 no
C11 . H112 . 0.962 no
C11 . H113 . 0.958 no
C12 . N2 . 1.132(7) yes
N1 . H1 . 0.84(4) no
